data_2238672
loop_
_publ_author_name
'Yamuna, T. S.'
'Jasinski, Jerry P.'
'Duff, Courtney E.'
'Yathirajan, H. S.'
'Kaur, Manpreet'

_publ_section_title
;
 3-(1<i>H</i>-Imidazol-1-yl)propanaminium picrate
;
_journal_coeditor_code SJ5352
_journal_issue 10
_journal_name_full 'Acta Crystallographica Section E'
_journal_page_first o1572
_journal_page_last o1573
_journal_paper_doi 10.1107/S1600536813025646
_journal_volume 69
_journal_year 2013
_chemical_formula_iupac 'C6 H12 N3 + , C6 H2 N3 O7 -'
_chemical_formula_moiety 'C6 H2 N3 O7, C6 H12 N3'
_chemical_formula_sum 'C12 H14 N6 O7'
_chemical_formula_weight 354.29
_chemical_name_common
;
3-(1<i>H</i>-Imidazol-1-yl)propanaminium picrate
;
_chemical_name_systematic
;
3-(1<i>H</i>-Imidazol-1-yl)propanaminium 2,4,6-trinitrophenolate
;
_space_group_crystal_system monoclinic
_space_group_IT_number 14
_space_group_name_Hall '-P 2yn'
_space_group_name_H-M_alt 'P 1 21/n 1'
_symmetry_space_group_name_Hall '-P 2yn'
_symmetry_space_group_name_H-M 'P 1 21/n 1'
_atom_sites_solution_hydrogens mixed
_audit_creation_method
;
  Olex2 1.2
  (compiled Apr 23 2013 17:54:37, GUI svn.r4466)
;
_cell_angle_alpha 90
_cell_angle_beta 94.1970(14)
_cell_angle_gamma 90
_cell_formula_units_Z 20
_cell_length_a 11.98275(18)
_cell_length_b 38.5234(6)
_cell_length_c 16.4239(2)
_cell_measurement_reflns_used 17325
_cell_measurement_temperature 173(2)
_cell_measurement_theta_max 72.3360
_cell_measurement_theta_min 3.4390
_cell_volume 7561.21(19)
_computing_cell_refinement 'CrysAlisPro (Agilent, 2012)'
_computing_data_collection 'CrysAlisPro (Agilent, 2012)'
_computing_data_reduction 'CrysAlisRed (Agilent, 2012)'
_computing_molecular_graphics 'Olex2 (Dolomanov <i>et al.</i>, 2009)'
_computing_publication_material 'Olex2 (Dolomanov <i>et al.</i>, 2009)'
_computing_structure_refinement 'SHELXL-2012 (Sheldrick, 2008)'
_computing_structure_solution 'SUPERFLIP (Palatinus & Chapuis, 2007)'
_diffrn_ambient_temperature 173(2)
_diffrn_detector_area_resol_mean 16.0416
_diffrn_measured_fraction_theta_full 0.997
_diffrn_measured_fraction_theta_max 0.988
_diffrn_measurement_device_type 'Agilent Xcalibur (Eos, Gemini)'
_diffrn_measurement_method '\w scans'
_diffrn_radiation_type 'Cu K\a'
_diffrn_radiation_wavelength 1.54184
_diffrn_reflns_av_R_equivalents 0.0315
_diffrn_reflns_limit_h_max 14
_diffrn_reflns_limit_h_min -9
_diffrn_reflns_limit_k_max 46
_diffrn_reflns_limit_k_min -47
_diffrn_reflns_limit_l_max 20
_diffrn_reflns_limit_l_min -20
_diffrn_reflns_number 52087
_diffrn_reflns_theta_full 67.684
_diffrn_reflns_theta_max 72.486
_diffrn_reflns_theta_min 3.542
_exptl_absorpt_coefficient_mu 1.125
_exptl_absorpt_correction_T_max 1.00000
_exptl_absorpt_correction_T_min 0.87005
_exptl_absorpt_correction_type multi-scan
_exptl_absorpt_process_details
;
(CrysAlisPro and CrysAlisRed; Agilent, 2012)
;
_exptl_crystal_colour 'clear yellow'
_exptl_crystal_density_diffrn 1.556
_exptl_crystal_description irregular
_exptl_crystal_F_000 3680
_exptl_crystal_size_max 0.21
_exptl_crystal_size_mid 0.17
_exptl_crystal_size_min 0.08
_refine_diff_density_max 0.506
_refine_diff_density_min -0.292
_refine_ls_extinction_coef 0.000142(14)
_refine_ls_extinction_expression Fc^*^=kFc[1+0.001xFc^2^\l^3^/sin(2\q)]^-1/4^
_refine_ls_extinction_method SHELXL
_refine_ls_goodness_of_fit_ref 1.021
_refine_ls_hydrogen_treatment mixed
_refine_ls_matrix_type full
_refine_ls_number_parameters 1197
_refine_ls_number_reflns 14795
_refine_ls_number_restraints 12
_refine_ls_restrained_S_all 1.020
_refine_ls_R_factor_all 0.0530
_refine_ls_R_factor_gt 0.0422
_refine_ls_shift/su_max 0.001
_refine_ls_shift/su_mean 0.000
_refine_ls_structure_factor_coef Fsqd
_refine_ls_weighting_details
;
 w=1/[\s^2^(Fo^2^)+(0.0585P)^2^+2.3598P]
 where P=(Fo^2^+2Fc^2^)/3
;
_refine_ls_weighting_scheme calc
_refine_ls_wR_factor_gt 0.1082
_refine_ls_wR_factor_ref 0.1163
_reflns_number_gt 12167
_reflns_number_total 14795
_reflns_threshold_expression 'I > 2\s(I)'
_cod_data_source_file sj5352.cif
_cod_data_source_block I
_cod_original_cell_volume 7561.2(2)
_cod_database_code 2238672
_shelx_space_group_comment
;
The symmetry employed for this shelxl refinement is uniquely defined
by the following loop, which should always be used as a source of
symmetry information in preference to the above space-group names.
They are only intended as comments.
;
_shelxl_version_number .000002012

loop_
_space_group_symop_operation_xyz
'x, y, z'
'-x+1/2, y+1/2, -z+1/2'
'-x, -y, -z'
'x-1/2, -y-1/2, z-1/2'

loop_
_atom_site_type_symbol
_atom_site_label
_atom_site_fract_x
_atom_site_fract_y
_atom_site_fract_z
_atom_site_U_iso_or_equiv
_atom_site_adp_type
_atom_site_calc_flag
_atom_site_occupancy
_atom_site_disorder_assembly
_atom_site_disorder_group
O O1A 0.06660(12) 0.70857(4) 0.28122(10) 0.0543(4) Uani d 1 . .
O O2A 0.03780(11) 0.68796(4) 0.40019(10) 0.0477(4) Uani d 1 . .
O O3A 0.11234(9) 0.62090(3) 0.40908(7) 0.0296(3) Uani d 1 . .
O O4A 0.21360(12) 0.56043(3) 0.37863(10) 0.0491(4) Uani d 1 . .
O O5A 0.39119(12) 0.56511(4) 0.39119(12) 0.0636(5) Uani d 1 . .
O O6A 0.55513(10) 0.65993(4) 0.25325(8) 0.0417(3) Uani d 1 . .
O O7A 0.46158(11) 0.70758(4) 0.23205(9) 0.0446(3) Uani d 1 . .
N N1A 0.09133(12) 0.68950(4) 0.33963(10) 0.0329(3) Uani d 1 . .
N N2A 0.29916(12) 0.57781(4) 0.37670(9) 0.0321(3) Uani d 1 . .
N N3A 0.47021(12) 0.67773(4) 0.25701(9) 0.0318(3) Uani d 1 . .
C C1A 0.27832(13) 0.68191(4) 0.29857(10) 0.0259(3) Uani d 1 . .
H H1A 0.2729 0.7046 0.2761 0.031 Uiso calc 1 . .
C C2A 0.19050(12) 0.66773(4) 0.33624(10) 0.0245(3) Uani d 1 . .
C C3A 0.18956(12) 0.63312(4) 0.37119(9) 0.0224(3) Uani d 1 . .
C C4A 0.29093(13) 0.61429(4) 0.35572(9) 0.0246(3) Uani d 1 . .
C C5A 0.38185(13) 0.62869(4) 0.32185(9) 0.0260(3) Uani d 1 . .
H H5A 0.4482 0.6155 0.3178 0.031 Uiso calc 1 . .
C C6A 0.37572(13) 0.66236(4) 0.29393(9) 0.0260(3) Uani d 1 . .
O O1B 0.41038(10) 0.62930(3) 0.10159(8) 0.0377(3) Uani d 1 . .
O O2B 0.50153(9) 0.58259(3) 0.13563(9) 0.0385(3) Uani d 1 . .
O O3B 0.37850(9) 0.52841(3) 0.06265(7) 0.0261(2) Uani d 1 . .
O O4B 0.25989(12) 0.47144(3) 0.10774(9) 0.0432(3) Uani d 1 . .
O O5B 0.08374(12) 0.48134(4) 0.08146(10) 0.0571(4) Uani d 1 . .
O O6B -0.05515(10) 0.58211(4) 0.20725(8) 0.0392(3) Uani d 1 . .
O O7B 0.04050(10) 0.62992(3) 0.20991(8) 0.0386(3) Uani d 1 . .
N N1B 0.02960(11) 0.59876(4) 0.19519(8) 0.0299(3) Uani d 1 . .
N N2B 0.17976(12) 0.49122(4) 0.10008(9) 0.0331(3) Uani d 1 . .
N N3B 0.41401(11) 0.59841(3) 0.11880(8) 0.0243(3) Uani d 1 . .
C C1B 0.22192(12) 0.59790(4) 0.15207(9) 0.0232(3) Uani d 1 . .
H H1B 0.2297 0.6219 0.1648 0.028 Uiso calc 1 . .
C C2B 0.12167(13) 0.58070(4) 0.16165(9) 0.0255(3) Uani d 1 . .
C C3B 0.10926(13) 0.54597(4) 0.14262(9) 0.0253(3) Uani d 1 . .
H H3B 0.0402 0.5345 0.1490 0.030 Uiso calc 1 . .
C C4B 0.19756(13) 0.52809(4) 0.11443(9) 0.0249(3) Uani d 1 . .
C C5B 0.30432(12) 0.54352(4) 0.09843(9) 0.0209(3) Uani d 1 . .
C C6B 0.30933(12) 0.57958(4) 0.12386(9) 0.0214(3) Uani d 1 . .
O O1C 0.93330(11) 0.49777(4) 0.71717(9) 0.0459(3) Uani d 1 . .
O O2C 0.95844(11) 0.51289(4) 0.59358(10) 0.0504(4) Uani d 1 . .
O O3C 0.85836(9) 0.57635(3) 0.56438(7) 0.0274(2) Uani d 1 . .
O O4C 0.70931(11) 0.63065(3) 0.55889(8) 0.0392(3) Uani d 1 . .
O O5C 0.54488(11) 0.60950(4) 0.52653(10) 0.0488(4) Uani d 1 . .
O O6C 0.42608(9) 0.52706(3) 0.72080(8) 0.0357(3) Uani d 1 . .
O O7C 0.53457(10) 0.48321(3) 0.75141(8) 0.0400(3) Uani d 1 . .
N N1C 0.90358(11) 0.51276(4) 0.65333(9) 0.0307(3) Uani d 1 . .
N N2C 0.64000(12) 0.60737(4) 0.56060(9) 0.0306(3) Uani d 1 . .
N N3C 0.51685(11) 0.51198(4) 0.72106(8) 0.0287(3) Uani d 1 . .
C C1C 0.71259(13) 0.51435(4) 0.68752(9) 0.0237(3) Uani d 1 . .
H H1C 0.7274 0.4937 0.7180 0.028 Uiso calc 1 . .
C C2C 0.79609(12) 0.53034(4) 0.64799(9) 0.0230(3) Uani d 1 . .
C C3C 0.78325(12) 0.56224(4) 0.60164(9) 0.0217(3) Uani d 1 . .
C C4C 0.67031(13) 0.57559(4) 0.60354(9) 0.0243(3) Uani d 1 . .
C C5C 0.58477(13) 0.55929(4) 0.63995(9) 0.0255(3) Uani d 1 . .
H H5C 0.5116 0.5689 0.6361 0.031 Uiso calc 1 . .
C C6C 0.60648(12) 0.52896(4) 0.68195(9) 0.0241(3) Uani d 1 . .
O O1D 0.43842(13) 0.41609(4) 0.17945(13) 0.0753(6) Uani d 1 . .
O O2D 0.45803(12) 0.38759(4) 0.06991(9) 0.0483(4) Uani d 1 . .
O O3D 0.39104(9) 0.32112(3) 0.09394(8) 0.0321(3) Uani d 1 . .
O O4D 0.27366(16) 0.26401(4) 0.11869(13) 0.0756(6) Uani d 1 . .
O O5D 0.1088(5) 0.2689(2) 0.132(2) 0.074(6) Uani d 0.53(5) A 1
O O5DA 0.1161(9) 0.2685(2) 0.1739(14) 0.051(3) Uani d 0.47(5) A 2
O O6D -0.04727(10) 0.37181(4) 0.23998(8) 0.0417(3) Uani d 1 . .
O O7D 0.04676(10) 0.41989(3) 0.24429(8) 0.0392(3) Uani d 1 . .
N N1D 0.41073(12) 0.39325(4) 0.13245(10) 0.0335(3) Uani d 1 . .
N N2D 0.19780(13) 0.28171(4) 0.13810(9) 0.0346(3) Uani d 1 . .
N N3D 0.03733(11) 0.38876(4) 0.22938(8) 0.0310(3) Uani d 1 . .
C C1D 0.22787(13) 0.38939(4) 0.18260(10) 0.0259(3) Uani d 1 . .
H H1D 0.2349 0.4132 0.1972 0.031 Uiso calc 1 . .
C C2D 0.31297(13) 0.37241(4) 0.14767(10) 0.0246(3) Uani d 1 . .
C C3D 0.31268(12) 0.33593(4) 0.12588(9) 0.0237(3) Uani d 1 . .
C C4D 0.21039(13) 0.31897(4) 0.14756(9) 0.0258(3) Uani d 1 . .
C C5D 0.12236(13) 0.33613(4) 0.17907(10) 0.0271(3) Uani d 1 . .
H H5D 0.0559 0.3239 0.1889 0.033 Uiso calc 1 . .
C C6D 0.13078(13) 0.37097(4) 0.19620(10) 0.0266(3) Uani d 1 . .
O O1E 0.08024(11) 0.32801(3) 0.38651(11) 0.0522(4) Uani d 1 . .
O O2E 0.00509(10) 0.27786(3) 0.36309(9) 0.0387(3) Uani d 1 . .
O O3E 0.14077(9) 0.23016(3) 0.45016(7) 0.0273(2) Uani d 1 . .
O O4E 0.28681(12) 0.17609(3) 0.42987(9) 0.0453(3) Uani d 1 . .
O O5E 0.45292(11) 0.19515(4) 0.46414(11) 0.0559(4) Uani d 1 . .
O O6E 0.56176(10) 0.29016(4) 0.29897(8) 0.0429(3) Uani d 1 . .
O O7E 0.45539(11) 0.33582(4) 0.29169(8) 0.0457(3) Uani d 1 . .
N N1E 0.08694(11) 0.29654(3) 0.37717(8) 0.0274(3) Uani d 1 . .
N N2E 0.35637(12) 0.19938(4) 0.43450(10) 0.0344(3) Uani d 1 . .
N N3E 0.47330(12) 0.30510(4) 0.30897(8) 0.0337(3) Uani d 1 . .
C C1E 0.28020(13) 0.30019(4) 0.34811(9) 0.0261(3) Uani d 1 . .
H H1E 0.2658 0.3233 0.3298 0.031 Uiso calc 1 . .
C C2E 0.19720(12) 0.28065(4) 0.37890(9) 0.0236(3) Uani d 1 . .
C C3E 0.21231(12) 0.24610(4) 0.41326(9) 0.0221(3) Uani d 1 . .
C C4E 0.32526(13) 0.23366(4) 0.40462(10) 0.0249(3) Uani d 1 . .
C C5E 0.40861(13) 0.25255(4) 0.37280(9) 0.0265(3) Uani d 1 . .
H H5E 0.4814 0.2430 0.3705 0.032 Uiso calc 1 . .
C C6E 0.38536(13) 0.28565(4) 0.34421(9) 0.0270(3) Uani d 1 . .
N N4A 0.75790(11) 0.09105(3) 0.43652(9) 0.0303(3) Uani d 1 . .
N N5A 0.69358(11) 0.14260(3) 0.39781(8) 0.0244(3) Uani d 1 . .
N N6A 0.90342(12) 0.23186(3) 0.47233(9) 0.0253(3) Uani d 1 . .
H H6AA 0.9724(18) 0.2348(5) 0.4655(12) 0.032(5) Uiso d 1 . .
H H6AB 0.8939(15) 0.2239(5) 0.5237(13) 0.030(5) Uiso d 1 . .
H H6AC 0.8659(16) 0.2535(5) 0.4655(12) 0.034(5) Uiso d 1 . .
C C7A 0.66412(14) 0.09844(4) 0.47645(10) 0.0295(3) Uani d 1 . .
H H7A 0.6323 0.0835 0.5146 0.035 Uiso calc 1 . .
C C8A 0.77269(13) 0.11818(4) 0.38983(11) 0.0276(3) Uani d 1 . .
H H8A 0.8319 0.1203 0.3547 0.033 Uiso calc 1 . .
C C9A 0.62334(13) 0.13017(4) 0.45358(10) 0.0279(3) Uani d 1 . .
H H9A 0.5595 0.1414 0.4723 0.033 Uiso calc 1 . .
C C10A 0.68255(14) 0.17569(4) 0.35409(10) 0.0284(3) Uani d 1 . .
H H10A 0.6025 0.1801 0.3383 0.034 Uiso calc 1 . .
H H10B 0.7224 0.1742 0.3035 0.034 Uiso calc 1 . .
C C11A 0.72981(13) 0.20599(4) 0.40554(11) 0.0271(3) Uani d 1 . .
H H11A 0.7011 0.2281 0.3812 0.033 Uiso calc 1 . .
H H11B 0.7038 0.2042 0.4612 0.033 Uiso calc 1 . .
C C12A 0.85708(13) 0.20646(4) 0.41082(11) 0.0277(3) Uani d 1 . .
H H12A 0.8856 0.1830 0.4255 0.033 Uiso calc 1 . .
H H12B 0.8830 0.2125 0.3567 0.033 Uiso calc 1 . .
N N4B 0.73741(12) 0.39002(3) 0.09045(10) 0.0337(3) Uani d 1 . .
N N5B 0.80676(11) 0.44049(3) 0.13254(8) 0.0250(3) Uani d 1 . .
N N6B 0.61280(11) 0.53074(3) 0.04321(9) 0.0245(3) Uani d 1 . .
H H6BA 0.6219(15) 0.5212(5) -0.0074(12) 0.029(5) Uiso d 1 . .
H H6BB 0.5412(18) 0.5353(5) 0.0484(12) 0.040(6) Uiso d 1 . .
H H6BC 0.6517(15) 0.5514(5) 0.0468(11) 0.029(5) Uiso d 1 . .
C C7B 0.83655(14) 0.39557(4) 0.05633(11) 0.0305(4) Uani d 1 . .
H H7B 0.8699 0.3800 0.0204 0.037 Uiso calc 1 . .
C C8B 0.72217(14) 0.41758(4) 0.13569(11) 0.0309(4) Uani d 1 . .
H H8B 0.6592 0.4209 0.1668 0.037 Uiso calc 1 . .
C C9B 0.88023(13) 0.42658(4) 0.08124(10) 0.0280(3) Uani d 1 . .
H H9B 0.9481 0.4367 0.0662 0.034 Uiso calc 1 . .
C C10B 0.81931(14) 0.47403(4) 0.17389(10) 0.0288(3) Uani d 1 . .
H H10C 0.8990 0.4776 0.1924 0.035 Uiso calc 1 . .
H H10D 0.7757 0.4739 0.2228 0.035 Uiso calc 1 . .
C C11B 0.77981(13) 0.50414(4) 0.11863(10) 0.0265(3) Uani d 1 . .
H H11C 0.8114 0.5261 0.1416 0.032 Uiso calc 1 . .
H H11D 0.8080 0.5008 0.0640 0.032 Uiso calc 1 . .
C C12B 0.65295(13) 0.50676(4) 0.11003(10) 0.0269(3) Uani d 1 . .
H H12C 0.6209 0.4834 0.0989 0.032 Uiso calc 1 . .
H H12D 0.6260 0.5151 0.1621 0.032 Uiso calc 1 . .
N N4C 0.77635(12) 0.29279(3) 0.44507(10) 0.0333(3) Uani d 1 . .
N N5C 0.71008(11) 0.34335(3) 0.40054(9) 0.0267(3) Uani d 1 . .
N N6C 0.91077(12) 0.43386(3) 0.47087(9) 0.0238(3) Uani d 1 . .
H H6CA 0.9797(17) 0.4372(5) 0.4660(11) 0.027(5) Uiso d 1 . .
H H6CB 0.9011(15) 0.4268(5) 0.5215(12) 0.026(5) Uiso d 1 . .
H H6CC 0.8729(16) 0.4547(5) 0.4643(12) 0.034(5) Uiso d 1 . .
C C7C 0.68308(15) 0.30101(4) 0.48517(11) 0.0326(4) Uani d 1 . .
H H7C 0.6523 0.2870 0.5255 0.039 Uiso calc 1 . .
C C8C 0.64165(14) 0.33207(4) 0.45851(11) 0.0310(4) Uani d 1 . .
H H8C 0.5779 0.3437 0.4764 0.037 Uiso calc 1 . .
C C9C 0.78943(14) 0.31884(4) 0.39487(11) 0.0302(4) Uani d 1 . .
H H9C 0.8478 0.3202 0.3589 0.036 Uiso calc 1 . .
C C10C 0.69767(14) 0.37533(4) 0.35294(11) 0.0300(4) Uani d 1 . .
H H10E 0.6176 0.3788 0.3355 0.036 Uiso calc 1 . .
H H10F 0.7390 0.3730 0.3032 0.036 Uiso calc 1 . .
C C11C 0.74117(13) 0.40700(4) 0.40111(11) 0.0278(3) Uani d 1 . .
H H11E 0.7123 0.4283 0.3733 0.033 Uiso calc 1 . .
H H11F 0.7129 0.4064 0.4562 0.033 Uiso calc 1 . .
C C12C 0.86828(13) 0.40808(4) 0.40902(10) 0.0273(3) Uani d 1 . .
H H12E 0.8975 0.3848 0.4247 0.033 Uiso calc 1 . .
H H12F 0.8961 0.4141 0.3555 0.033 Uiso calc 1 . .
N N4D 0.22010(12) 0.50702(3) 0.56986(9) 0.0317(3) Uani d 1 . .
N N5D 0.28930(11) 0.46050(3) 0.63391(8) 0.0258(3) Uani d 1 . .
N N6D 0.11287(12) 0.36876(3) 0.55463(9) 0.0233(3) Uani d 1 . .
H H6DA 0.0399(17) 0.3640(5) 0.5526(11) 0.029(5) Uiso d 1 . .
H H6DB 0.1314(16) 0.3766(5) 0.5062(13) 0.035(5) Uiso d 1 . .
H H6DC 0.1483(15) 0.3488(5) 0.5657(11) 0.028(5) Uiso d 1 . .
C C7D 0.36432(14) 0.47005(4) 0.57872(10) 0.0298(3) Uani d 1 . .
H H7D 0.4329 0.4589 0.5693 0.036 Uiso calc 1 . .
C C8D 0.20416(13) 0.48345(4) 0.62573(10) 0.0277(3) Uani d 1 . .
H H8D 0.1403 0.4827 0.6567 0.033 Uiso calc 1 . .
C C9D 0.32091(14) 0.49861(4) 0.54037(11) 0.0318(4) Uani d 1 . .
H H9D 0.3553 0.5111 0.4990 0.038 Uiso calc 1 . .
C C10D 0.29807(14) 0.43027(4) 0.68810(10) 0.0289(3) Uani d 1 . .
H H10G 0.2483 0.4336 0.7330 0.035 Uiso calc 1 . .
H H10H 0.3758 0.4284 0.7126 0.035 Uiso calc 1 . .
C C11D 0.26634(13) 0.39670(4) 0.64306(10) 0.0271(3) Uani d 1 . .
H H11G 0.3086 0.3950 0.5937 0.033 Uiso calc 1 . .
H H11H 0.2875 0.3767 0.6787 0.033 Uiso calc 1 . .
C C12D 0.14198(13) 0.39512(4) 0.61840(10) 0.0282(3) Uani d 1 . .
H H12G 0.1013 0.3898 0.6672 0.034 Uiso calc 1 . .
H H12H 0.1167 0.4182 0.5979 0.034 Uiso calc 1 . .
N N4E 0.23642(12) 0.30890(4) 0.59484(10) 0.0341(3) Uani d 1 . .
N N5E 0.30112(11) 0.26041(3) 0.65175(8) 0.0264(3) Uani d 1 . .
N N6E 0.11830(12) 0.17068(3) 0.55652(9) 0.0244(3) Uani d 1 . .
H H6EA 0.0441(19) 0.1656(5) 0.5537(13) 0.040(6) Uiso d 1 . .
H H6EB 0.1349(16) 0.1796(5) 0.5102(13) 0.031(5) Uiso d 1 . .
H H6EC 0.1545(17) 0.1495(5) 0.5656(12) 0.038(5) Uiso d 1 . .
C C7E 0.34032(15) 0.30216(4) 0.56911(11) 0.0334(4) Uani d 1 . .
H H7E 0.3782 0.3163 0.5326 0.040 Uiso calc 1 . .
C C8E 0.21567(14) 0.28319(4) 0.64442(11) 0.0308(4) Uani d 1 . .
H H8E 0.1488 0.2810 0.6716 0.037 Uiso calc 1 . .
C C9E 0.38128(14) 0.27238(4) 0.60320(11) 0.0314(4) Uani d 1 . .
H H9E 0.4514 0.2619 0.5952 0.038 Uiso calc 1 . .
C C10E 0.30688(15) 0.22809(4) 0.69875(10) 0.0309(4) Uani d 1 . .
H H10I 0.2562 0.2298 0.7436 0.037 Uiso calc 1 . .
H H10J 0.3840 0.2249 0.7235 0.037 Uiso calc 1 . .
C C11E 0.27412(14) 0.19658(4) 0.64595(11) 0.0289(3) Uani d 1 . .
H H11I 0.3144 0.1974 0.5955 0.035 Uiso calc 1 . .
H H11J 0.2970 0.1751 0.6759 0.035 Uiso calc 1 . .
C C12E 0.14910(13) 0.19551(4) 0.62346(10) 0.0285(3) Uani d 1 . .
H H12I 0.1101 0.1889 0.6722 0.034 Uiso calc 1 . .
H H12J 0.1233 0.2190 0.6066 0.034 Uiso calc 1 . .

loop_
_atom_site_aniso_label
_atom_site_aniso_U_11
_atom_site_aniso_U_22
_atom_site_aniso_U_33
_atom_site_aniso_U_12
_atom_site_aniso_U_13
_atom_site_aniso_U_23
O1A 0.0449(8) 0.0491(9) 0.0694(10) 0.0187(7) 0.0076(7) 0.0317(8)
O2A 0.0382(7) 0.0381(7) 0.0701(10) 0.0121(6) 0.0267(7) 0.0157(7)
O3A 0.0234(6) 0.0277(6) 0.0385(7) 0.0032(4) 0.0086(5) 0.0102(5)
O4A 0.0497(8) 0.0259(7) 0.0754(10) -0.0009(6) 0.0289(7) 0.0023(6)
O5A 0.0416(8) 0.0411(8) 0.1072(14) 0.0184(7) -0.0008(8) 0.0171(9)
O6A 0.0233(6) 0.0594(9) 0.0435(7) 0.0038(6) 0.0105(5) 0.0068(6)
O7A 0.0383(7) 0.0441(8) 0.0531(8) -0.0064(6) 0.0156(6) 0.0134(6)
N1A 0.0243(7) 0.0262(7) 0.0490(9) 0.0023(6) 0.0077(6) 0.0102(6)
N2A 0.0376(8) 0.0271(7) 0.0323(8) 0.0070(6) 0.0076(6) 0.0011(6)
N3A 0.0255(7) 0.0429(9) 0.0275(7) -0.0041(6) 0.0058(6) 0.0023(6)
C1A 0.0260(8) 0.0261(8) 0.0257(8) -0.0018(6) 0.0018(6) 0.0033(6)
C2A 0.0202(7) 0.0255(8) 0.0278(8) 0.0017(6) 0.0018(6) 0.0035(6)
C3A 0.0203(7) 0.0244(8) 0.0221(7) -0.0002(6) -0.0003(6) 0.0012(6)
C4A 0.0261(8) 0.0250(8) 0.0226(7) 0.0023(6) 0.0011(6) 0.0014(6)
C5A 0.0216(8) 0.0341(9) 0.0227(8) 0.0043(6) 0.0026(6) -0.0016(6)
C6A 0.0219(8) 0.0336(9) 0.0229(8) -0.0027(6) 0.0045(6) -0.0003(6)
O1B 0.0373(7) 0.0221(6) 0.0538(8) -0.0069(5) 0.0042(6) 0.0045(5)
O2B 0.0200(6) 0.0304(6) 0.0647(9) -0.0008(5) 0.0011(5) -0.0070(6)
O3B 0.0235(5) 0.0231(5) 0.0322(6) -0.0030(4) 0.0061(4) -0.0062(4)
O4B 0.0530(8) 0.0236(6) 0.0551(8) -0.0036(6) 0.0182(7) -0.0002(6)
O5B 0.0431(8) 0.0511(9) 0.0791(11) -0.0284(7) 0.0180(8) -0.0235(8)
O6B 0.0230(6) 0.0589(8) 0.0369(7) 0.0004(6) 0.0098(5) -0.0014(6)
O7B 0.0309(6) 0.0438(8) 0.0407(7) 0.0103(5) -0.0015(5) -0.0134(6)
N1B 0.0236(7) 0.0428(8) 0.0231(7) 0.0060(6) 0.0000(5) -0.0044(6)
N2B 0.0387(8) 0.0298(8) 0.0325(8) -0.0143(6) 0.0147(6) -0.0058(6)
N3B 0.0232(7) 0.0208(6) 0.0295(7) -0.0022(5) 0.0050(5) -0.0039(5)
C1B 0.0250(8) 0.0230(7) 0.0212(7) 0.0012(6) -0.0017(6) -0.0012(6)
C2B 0.0207(7) 0.0349(9) 0.0208(7) 0.0031(6) 0.0014(6) -0.0009(6)
C3B 0.0214(7) 0.0341(9) 0.0206(7) -0.0067(6) 0.0031(6) 0.0010(6)
C4B 0.0278(8) 0.0252(8) 0.0220(7) -0.0067(6) 0.0037(6) -0.0015(6)
C5B 0.0199(7) 0.0226(7) 0.0201(7) -0.0010(6) 0.0011(5) 0.0007(6)
C6B 0.0195(7) 0.0222(7) 0.0224(7) -0.0029(6) 0.0013(6) 0.0006(6)
O1C 0.0330(7) 0.0508(8) 0.0523(8) 0.0039(6) -0.0072(6) 0.0256(7)
O2C 0.0337(7) 0.0504(8) 0.0702(10) 0.0179(6) 0.0259(7) 0.0294(7)
O3C 0.0223(5) 0.0256(6) 0.0351(6) 0.0003(4) 0.0075(5) 0.0091(5)
O4C 0.0440(7) 0.0218(6) 0.0542(8) 0.0026(5) 0.0191(6) 0.0055(5)
O5C 0.0311(7) 0.0484(8) 0.0668(10) 0.0159(6) 0.0038(6) 0.0232(7)
O6C 0.0219(6) 0.0472(7) 0.0388(7) -0.0020(5) 0.0091(5) 0.0035(6)
O7C 0.0344(7) 0.0417(7) 0.0449(7) -0.0061(5) 0.0092(6) 0.0163(6)
N1C 0.0206(7) 0.0277(7) 0.0439(8) -0.0014(5) 0.0019(6) 0.0150(6)
N2C 0.0305(8) 0.0259(7) 0.0371(8) 0.0084(6) 0.0140(6) 0.0057(6)
N3C 0.0249(7) 0.0363(8) 0.0253(7) -0.0066(6) 0.0051(5) 0.0024(6)
C1C 0.0250(8) 0.0239(7) 0.0219(7) -0.0031(6) 0.0010(6) 0.0031(6)
C2C 0.0202(7) 0.0249(8) 0.0236(7) -0.0009(6) 0.0004(6) 0.0019(6)
C3C 0.0213(7) 0.0227(7) 0.0213(7) -0.0017(6) 0.0022(6) 0.0017(6)
C4C 0.0267(8) 0.0215(7) 0.0249(8) 0.0021(6) 0.0038(6) 0.0015(6)
C5C 0.0215(7) 0.0290(8) 0.0267(8) 0.0024(6) 0.0057(6) -0.0011(6)
C6C 0.0222(8) 0.0288(8) 0.0218(7) -0.0051(6) 0.0054(6) 0.0000(6)
O1D 0.0514(9) 0.0660(11) 0.1123(15) -0.0325(8) 0.0321(10) -0.0561(11)
O2D 0.0426(8) 0.0415(8) 0.0634(10) -0.0059(6) 0.0214(7) -0.0024(7)
O3D 0.0250(6) 0.0276(6) 0.0445(7) -0.0016(5) 0.0075(5) -0.0118(5)
O4D 0.0878(13) 0.0257(7) 0.1225(16) -0.0057(8) 0.0709(12) -0.0080(8)
O5D 0.038(2) 0.045(2) 0.141(16) -0.0225(16) 0.015(4) -0.031(5)
O5DA 0.045(2) 0.035(2) 0.075(7) -0.0157(16) 0.025(3) -0.008(3)
O6D 0.0262(6) 0.0556(8) 0.0445(8) -0.0018(6) 0.0111(5) -0.0065(6)
O7D 0.0333(7) 0.0399(7) 0.0446(7) 0.0085(5) 0.0031(5) -0.0130(6)
N1D 0.0243(7) 0.0248(7) 0.0523(9) -0.0015(5) 0.0087(6) -0.0080(6)
N2D 0.0384(9) 0.0290(8) 0.0369(8) -0.0069(6) 0.0062(7) -0.0043(6)
N3D 0.0245(7) 0.0423(9) 0.0260(7) 0.0038(6) 0.0007(5) -0.0049(6)
C1D 0.0253(8) 0.0242(8) 0.0280(8) 0.0015(6) -0.0001(6) -0.0052(6)
C2D 0.0211(7) 0.0244(8) 0.0283(8) -0.0016(6) 0.0015(6) -0.0022(6)
C3D 0.0211(7) 0.0251(8) 0.0246(8) 0.0003(6) -0.0004(6) -0.0040(6)
C4D 0.0271(8) 0.0264(8) 0.0238(8) -0.0030(6) 0.0000(6) -0.0025(6)
C5D 0.0220(8) 0.0343(9) 0.0252(8) -0.0041(6) 0.0025(6) -0.0005(6)
C6D 0.0227(8) 0.0334(9) 0.0237(8) 0.0028(6) 0.0020(6) -0.0027(6)
O1E 0.0381(8) 0.0269(7) 0.0914(12) 0.0065(5) 0.0036(7) 0.0034(7)
O2E 0.0224(6) 0.0378(7) 0.0552(8) -0.0012(5) -0.0018(5) 0.0052(6)
O3E 0.0225(6) 0.0262(6) 0.0341(6) -0.0002(4) 0.0068(5) 0.0058(5)
O4E 0.0464(8) 0.0228(6) 0.0692(10) -0.0008(6) 0.0221(7) -0.0001(6)
O5E 0.0317(7) 0.0446(8) 0.0922(12) 0.0163(6) 0.0089(7) 0.0199(8)
O6E 0.0254(7) 0.0687(9) 0.0358(7) -0.0100(6) 0.0100(5) 0.0017(6)
O7E 0.0402(7) 0.0501(8) 0.0457(8) -0.0185(6) -0.0040(6) 0.0210(7)
N1E 0.0236(7) 0.0273(7) 0.0315(7) -0.0001(5) 0.0020(5) 0.0073(6)
N2E 0.0322(8) 0.0280(7) 0.0449(9) 0.0089(6) 0.0164(7) 0.0009(6)
N3E 0.0282(8) 0.0489(9) 0.0234(7) -0.0141(6) -0.0014(6) 0.0073(6)
C1E 0.0277(8) 0.0277(8) 0.0222(8) -0.0055(6) -0.0019(6) 0.0045(6)
C2E 0.0203(7) 0.0263(8) 0.0240(7) -0.0010(6) 0.0003(6) 0.0008(6)
C3E 0.0219(7) 0.0227(7) 0.0219(7) -0.0018(6) 0.0022(6) -0.0019(6)
C4E 0.0247(8) 0.0240(8) 0.0266(8) 0.0001(6) 0.0060(6) -0.0009(6)
C5E 0.0208(7) 0.0341(9) 0.0251(8) -0.0004(6) 0.0051(6) -0.0037(6)
C6E 0.0239(8) 0.0365(9) 0.0206(7) -0.0096(6) 0.0017(6) 0.0015(6)
N4A 0.0278(7) 0.0204(7) 0.0421(8) 0.0044(5) -0.0006(6) 0.0008(6)
N5A 0.0233(6) 0.0186(6) 0.0311(7) 0.0019(5) 0.0003(5) 0.0001(5)
N6A 0.0192(7) 0.0209(7) 0.0364(8) 0.0005(5) 0.0060(6) 0.0041(6)
C7A 0.0299(9) 0.0250(8) 0.0333(9) 0.0003(6) 0.0009(7) 0.0036(7)
C8A 0.0236(8) 0.0211(8) 0.0384(9) 0.0033(6) 0.0039(7) -0.0018(6)
C9A 0.0251(8) 0.0263(8) 0.0325(9) 0.0042(6) 0.0041(6) -0.0012(7)
C10A 0.0293(8) 0.0214(8) 0.0337(9) 0.0026(6) -0.0021(7) 0.0042(6)
C11A 0.0240(8) 0.0193(7) 0.0382(9) 0.0031(6) 0.0035(7) 0.0011(6)
C12A 0.0243(8) 0.0225(8) 0.0372(9) 0.0026(6) 0.0080(7) -0.0010(7)
N4B 0.0290(7) 0.0199(7) 0.0516(9) -0.0043(5) -0.0009(6) 0.0004(6)
N5B 0.0234(7) 0.0219(6) 0.0294(7) -0.0031(5) -0.0003(5) 0.0008(5)
N6B 0.0204(7) 0.0190(6) 0.0347(8) -0.0027(5) 0.0064(6) -0.0037(5)
C7B 0.0298(9) 0.0260(8) 0.0352(9) 0.0004(6) -0.0003(7) -0.0016(7)
C8B 0.0253(8) 0.0244(8) 0.0435(10) -0.0037(6) 0.0058(7) 0.0037(7)
C9B 0.0238(8) 0.0267(8) 0.0338(9) -0.0033(6) 0.0027(6) -0.0003(7)
C10B 0.0299(8) 0.0268(8) 0.0294(8) -0.0037(6) -0.0009(6) -0.0042(7)
C11B 0.0252(8) 0.0204(7) 0.0343(9) -0.0044(6) 0.0048(6) -0.0029(6)
C12B 0.0248(8) 0.0238(8) 0.0329(8) -0.0039(6) 0.0078(6) 0.0002(6)
N4C 0.0319(8) 0.0211(7) 0.0462(9) 0.0051(6) -0.0016(6) -0.0013(6)
N5C 0.0248(7) 0.0193(6) 0.0353(7) 0.0032(5) -0.0013(5) -0.0022(5)
N6C 0.0186(7) 0.0226(7) 0.0304(7) 0.0003(5) 0.0034(5) 0.0042(5)
C7C 0.0349(9) 0.0269(8) 0.0358(9) 0.0014(7) 0.0013(7) 0.0009(7)
C8C 0.0284(8) 0.0283(8) 0.0363(9) 0.0061(7) 0.0026(7) -0.0032(7)
C9C 0.0264(8) 0.0210(8) 0.0433(10) 0.0021(6) 0.0020(7) -0.0036(7)
C10C 0.0299(8) 0.0232(8) 0.0358(9) 0.0019(6) -0.0047(7) 0.0017(7)
C11C 0.0226(8) 0.0206(8) 0.0399(9) 0.0035(6) 0.0002(7) -0.0001(7)
C12C 0.0248(8) 0.0250(8) 0.0325(8) 0.0034(6) 0.0047(6) -0.0012(6)
N4D 0.0304(7) 0.0217(7) 0.0421(8) 0.0027(5) -0.0029(6) -0.0012(6)
N5D 0.0236(7) 0.0222(7) 0.0309(7) 0.0034(5) -0.0024(5) -0.0023(5)
N6D 0.0218(7) 0.0198(7) 0.0290(7) 0.0016(5) 0.0049(5) 0.0026(5)
C7D 0.0245(8) 0.0292(8) 0.0355(9) 0.0028(6) 0.0018(7) -0.0033(7)
C8D 0.0231(8) 0.0232(8) 0.0369(9) 0.0029(6) 0.0020(6) -0.0048(7)
C9D 0.0315(9) 0.0294(9) 0.0342(9) -0.0021(7) 0.0017(7) -0.0004(7)
C10D 0.0286(8) 0.0279(8) 0.0294(8) 0.0044(6) -0.0036(6) 0.0012(7)
C11D 0.0258(8) 0.0236(8) 0.0316(8) 0.0056(6) -0.0009(6) 0.0014(6)
C12D 0.0258(8) 0.0275(8) 0.0317(8) 0.0036(6) 0.0051(6) -0.0048(7)
N4E 0.0329(8) 0.0224(7) 0.0462(9) 0.0037(6) -0.0022(6) 0.0007(6)
N5E 0.0263(7) 0.0217(6) 0.0307(7) 0.0037(5) -0.0018(5) -0.0007(5)
N6E 0.0218(7) 0.0200(7) 0.0319(8) 0.0015(5) 0.0056(6) 0.0022(5)
C7E 0.0328(9) 0.0277(8) 0.0395(10) 0.0000(7) 0.0014(7) 0.0027(7)
C8E 0.0286(9) 0.0238(8) 0.0400(10) 0.0042(6) 0.0027(7) -0.0040(7)
C9E 0.0251(8) 0.0305(9) 0.0386(9) 0.0033(7) 0.0025(7) -0.0006(7)
C10E 0.0345(9) 0.0277(8) 0.0295(9) 0.0030(7) -0.0049(7) 0.0038(7)
C11E 0.0286(9) 0.0232(8) 0.0346(9) 0.0043(6) -0.0008(7) 0.0027(7)
C12E 0.0280(8) 0.0273(8) 0.0307(9) 0.0032(6) 0.0056(7) -0.0030(7)

loop_
_atom_type_symbol
_atom_type_description
_atom_type_scat_dispersion_real
_atom_type_scat_dispersion_imag
_atom_type_scat_source
C C 0.0181 0.0091 'International Tables Vol C Tables 4.2.6.8 and 6.1.1.4'
H H 0.0000 0.0000 'International Tables Vol C Tables 4.2.6.8 and 6.1.1.4'
N N 0.0311 0.0180 'International Tables Vol C Tables 4.2.6.8 and 6.1.1.4'
O O 0.0492 0.0322 'International Tables Vol C Tables 4.2.6.8 and 6.1.1.4'

loop_
_geom_angle_atom_site_label_1
_geom_angle_atom_site_label_2
_geom_angle_atom_site_label_3
_geom_angle
O1A N1A C2A 117.71(14)
O2A N1A O1A 123.60(15)
O2A N1A C2A 118.68(14)
O4A N2A C4A 119.55(14)
O5A N2A O4A 121.60(15)
O5A N2A C4A 118.85(15)
O6A N3A C6A 117.84(15)
O7A N3A O6A 123.80(14)
O7A N3A C6A 118.35(14)
C2A C1A H1A 120.6
C2A C1A C6A 118.77(15)
C6A C1A H1A 120.6
C1A C2A N1A 116.22(14)
C1A C2A C3A 124.90(14)
C3A C2A N1A 118.87(13)
O3A C3A C2A 124.92(14)
O3A C3A C4A 124.07(14)
C2A C3A C4A 111.01(13)
N2A C4A C3A 119.08(14)
C5A C4A N2A 116.44(14)
C5A C4A C3A 124.48(14)
C4A C5A H5A 120.3
C6A C5A C4A 119.37(14)
C6A C5A H5A 120.3
C1A C6A N3A 118.97(15)
C5A C6A N3A 120.01(14)
C5A C6A C1A 121.00(14)
O6B N1B O7B 123.70(14)
O6B N1B C2B 118.19(14)
O7B N1B C2B 118.11(14)
O4B N2B O5B 123.03(15)
O4B N2B C4B 119.13(14)
O5B N2B C4B 117.83(15)
O1B N3B O2B 123.41(13)
O1B N3B C6B 118.79(13)
O2B N3B C6B 117.72(13)
C2B C1B H1B 120.6
C6B C1B H1B 120.6
C6B C1B C2B 118.72(14)
C1B C2B N1B 120.21(15)
C3B C2B N1B 118.68(14)
C3B C2B C1B 121.07(14)
C2B C3B H3B 120.3
C4B C3B C2B 119.38(14)
C4B C3B H3B 120.3
C3B C4B N2B 115.98(14)
C3B C4B C5B 124.57(14)
C5B C4B N2B 119.45(14)
O3B C5B C4B 124.26(14)
O3B C5B C6B 124.58(13)
C6B C5B C4B 110.99(13)
C1B C6B N3B 116.43(13)
C1B C6B C5B 125.00(14)
C5B C6B N3B 118.57(13)
O1C N1C C2C 118.16(14)
O2C N1C O1C 123.32(14)
O2C N1C C2C 118.50(14)
O4C N2C O5C 123.11(14)
O4C N2C C4C 119.00(14)
O5C N2C C4C 117.88(14)
O6C N3C C6C 117.94(14)
O7C N3C O6C 123.59(13)
O7C N3C C6C 118.46(14)
C2C C1C H1C 120.6
C2C C1C C6C 118.77(14)
C6C C1C H1C 120.6
C1C C2C N1C 115.76(13)
C1C C2C C3C 125.07(14)
C3C C2C N1C 119.16(13)
O3C C3C C2C 125.04(14)
O3C C3C C4C 124.28(14)
C2C C3C C4C 110.67(13)
N2C C4C C3C 119.42(13)
C5C C4C N2C 115.46(14)
C5C C4C C3C 125.02(14)
C4C C5C H5C 120.4
C6C C5C C4C 119.16(14)
C6C C5C H5C 120.4
C1C C6C N3C 119.58(14)
C5C C6C N3C 119.24(14)
C5C C6C C1C 121.18(14)
O1D N1D O2D 123.01(16)
O1D N1D C2D 118.78(15)
O2D N1D C2D 118.13(14)
O4D N2D O5DA 121.1(4)
O4D N2D C4D 121.11(15)
O5D N2D O4D 116.2(6)
O5D N2D C4D 120.7(4)
O5DA N2D C4D 114.8(6)
O6D N3D C6D 117.99(15)
O7D N3D O6D 123.75(14)
O7D N3D C6D 118.26(14)
C2D C1D H1D 120.7
C2D C1D C6D 118.59(15)
C6D C1D H1D 120.7
C1D C2D N1D 116.12(14)
C1D C2D C3D 125.24(14)
C3D C2D N1D 118.64(13)
O3D C3D C2D 123.99(14)
O3D C3D C4D 124.81(14)
C2D C3D C4D 111.19(13)
N2D C4D C3D 120.05(14)
C5D C4D N2D 116.02(14)
C5D C4D C3D 123.92(15)
C4D C5D H5D 120.0
C6D C5D C4D 119.94(15)
C6D C5D H5D 120.0
C1D C6D N3D 119.68(15)
C5D C6D N3D 119.38(14)
C5D C6D C1D 120.93(15)
O1E N1E C2E 118.81(13)
O2E N1E O1E 123.10(14)
O2E N1E C2E 118.02(13)
O4E N2E O5E 122.89(15)
O4E N2E C4E 119.37(15)
O5E N2E C4E 117.74(15)
O6E N3E O7E 123.84(15)
O6E N3E C6E 118.14(15)
O7E N3E C6E 118.01(15)
C2E C1E H1E 120.6
C2E C1E C6E 118.78(15)
C6E C1E H1E 120.6
C1E C2E N1E 116.32(14)
C1E C2E C3E 124.94(14)
C3E C2E N1E 118.74(13)
O3E C3E C2E 124.73(14)
O3E C3E C4E 124.29(14)
C2E C3E C4E 110.81(13)
N2E C4E C3E 119.12(13)
C5E C4E N2E 115.91(14)
C5E C4E C3E 124.92(15)
C4E C5E H5E 120.5
C4E C5E C6E 119.08(15)
C6E C5E H5E 120.5
C1E C6E N3E 120.04(15)
C5E C6E N3E 118.65(15)
C5E C6E C1E 121.31(14)
C8A N4A C7A 105.28(13)
C8A N5A C9A 106.91(13)
C8A N5A C10A 126.75(14)
C9A N5A C10A 126.32(13)
H6AA N6A H6AB 110.8(17)
H6AA N6A H6AC 109.0(17)
H6AB N6A H6AC 108.3(16)
C12A N6A H6AA 108.4(13)
C12A N6A H6AB 110.0(12)
C12A N6A H6AC 110.3(12)
N4A C7A H7A 124.9
C9A C7A N4A 110.19(15)
C9A C7A H7A 124.9
N4A C8A N5A 111.82(14)
N4A C8A H8A 124.1
N5A C8A H8A 124.1
N5A C9A H9A 127.1
C7A C9A N5A 105.80(14)
C7A C9A H9A 127.1
N5A C10A H10A 109.2
N5A C10A H10B 109.2
N5A C10A C11A 112.22(13)
H10A C10A H10B 107.9
C11A C10A H10A 109.2
C11A C10A H10B 109.2
C10A C11A H11A 109.3
C10A C11A H11B 109.3
H11A C11A H11B 107.9
C12A C11A C10A 111.75(13)
C12A C11A H11A 109.3
C12A C11A H11B 109.3
N6A C12A C11A 111.71(13)
N6A C12A H12A 109.3
N6A C12A H12B 109.3
C11A C12A H12A 109.3
C11A C12A H12B 109.3
H12A C12A H12B 107.9
C8B N4B C7B 105.42(14)
C8B N5B C9B 106.63(13)
C8B N5B C10B 127.79(14)
C9B N5B C10B 125.57(13)
H6BA N6B H6BB 110.2(17)
H6BA N6B H6BC 108.0(16)
H6BB N6B H6BC 108.1(17)
C12B N6B H6BA 111.4(11)
C12B N6B H6BB 108.3(13)
C12B N6B H6BC 110.8(12)
N4B C7B H7B 125.0
C9B C7B N4B 110.00(15)
C9B C7B H7B 125.0
N4B C8B N5B 111.75(15)
N4B C8B H8B 124.1
N5B C8B H8B 124.1
N5B C9B H9B 126.9
C7B C9B N5B 106.18(14)
C7B C9B H9B 126.9
N5B C10B H10C 109.2
N5B C10B H10D 109.2
N5B C10B C11B 112.23(13)
H10C C10B H10D 107.9
C11B C10B H10C 109.2
C11B C10B H10D 109.2
C10B C11B H11C 109.3
C10B C11B H11D 109.3
H11C C11B H11D 107.9
C12B C11B C10B 111.74(13)
C12B C11B H11C 109.3
C12B C11B H11D 109.3
N6B C12B C11B 112.16(13)
N6B C12B H12C 109.2
N6B C12B H12D 109.2
C11B C12B H12C 109.2
C11B C12B H12D 109.2
H12C C12B H12D 107.9
C9C N4C C7C 105.23(14)
C8C N5C C10C 126.59(14)
C9C N5C C8C 106.65(14)
C9C N5C C10C 126.75(15)
H6CA N6C H6CB 109.2(17)
H6CA N6C H6CC 109.4(17)
H6CB N6C H6CC 106.2(16)
C12C N6C H6CA 109.0(12)
C12C N6C H6CB 111.9(12)
C12C N6C H6CC 111.1(12)
N4C C7C H7C 125.1
C8C C7C N4C 109.87(16)
C8C C7C H7C 125.1
N5C C8C H8C 126.9
C7C C8C N5C 106.29(15)
C7C C8C H8C 126.9
N4C C9C N5C 111.97(15)
N4C C9C H9C 124.0
N5C C9C H9C 124.0
N5C C10C H10E 109.1
N5C C10C H10F 109.1
N5C C10C C11C 112.30(14)
H10E C10C H10F 107.9
C11C C10C H10E 109.1
C11C C10C H10F 109.1
C10C C11C H11E 109.3
C10C C11C H11F 109.3
H11E C11C H11F 108.0
C12C C11C C10C 111.63(13)
C12C C11C H11E 109.3
C12C C11C H11F 109.3
N6C C12C C11C 111.62(13)
N6C C12C H12E 109.3
N6C C12C H12F 109.3
C11C C12C H12E 109.3
C11C C12C H12F 109.3
H12E C12C H12F 108.0
C8D N4D C9D 105.07(14)
C7D N5D C10D 126.36(13)
C8D N5D C7D 106.60(14)
C8D N5D C10D 126.98(14)
H6DA N6D H6DB 110.1(17)
H6DA N6D H6DC 106.3(16)
H6DB N6D H6DC 109.1(17)
C12D N6D H6DA 110.3(12)
C12D N6D H6DB 109.7(13)
C12D N6D H6DC 111.3(12)
N5D C7D H7D 127.0
C9D C7D N5D 106.10(14)
C9D C7D H7D 127.0
N4D C8D N5D 111.99(15)
N4D C8D H8D 124.0
N5D C8D H8D 124.0
N4D C9D H9D 124.9
C7D C9D N4D 110.24(15)
C7D C9D H9D 124.9
N5D C10D H10G 109.2
N5D C10D H10H 109.2
N5D C10D C11D 112.06(13)
H10G C10D H10H 107.9
C11D C10D H10G 109.2
C11D C10D H10H 109.2
C10D C11D H11G 109.3
C10D C11D H11H 109.3
H11G C11D H11H 108.0
C12D C11D C10D 111.64(13)
C12D C11D H11G 109.3
C12D C11D H11H 109.3
N6D C12D C11D 113.07(13)
N6D C12D H12G 109.0
N6D C12D H12H 109.0
C11D C12D H12G 109.0
C11D C12D H12H 109.0
H12G C12D H12H 107.8
C8E N4E C7E 105.39(14)
C8E N5E C9E 106.80(14)
C8E N5E C10E 127.40(15)
C9E N5E C10E 125.74(14)
H6EA N6E H6EB 109.0(18)
H6EA N6E H6EC 105.3(17)
H6EB N6E H6EC 110.5(17)
C12E N6E H6EA 111.4(13)
C12E N6E H6EB 109.5(13)
C12E N6E H6EC 111.0(13)
N4E C7E H7E 124.9
C9E C7E N4E 110.10(16)
C9E C7E H7E 124.9
N4E C8E N5E 111.62(15)
N4E C8E H8E 124.2
N5E C8E H8E 124.2
N5E C9E H9E 127.0
C7E C9E N5E 106.09(15)
C7E C9E H9E 127.0
N5E C10E H10I 109.2
N5E C10E H10J 109.2
N5E C10E C11E 112.11(13)
H10I C10E H10J 107.9
C11E C10E H10I 109.2
C11E C10E H10J 109.2
C10E C11E H11I 109.3
C10E C11E H11J 109.3
H11I C11E H11J 108.0
C12E C11E C10E 111.61(13)
C12E C11E H11I 109.3
C12E C11E H11J 109.3
N6E C12E C11E 112.69(13)
N6E C12E H12I 109.1
N6E C12E H12J 109.1
C11E C12E H12I 109.1
C11E C12E H12J 109.1
H12I C12E H12J 107.8

loop_
_geom_bond_atom_site_label_1
_geom_bond_atom_site_label_2
_geom_bond_distance
O1A N1A 1.227(2)
O2A N1A 1.224(2)
O3A C3A 1.2448(18)
O4A N2A 1.2268(19)
O5A N2A 1.2139(19)
O6A N3A 1.2322(19)
O7A N3A 1.223(2)
N1A C2A 1.459(2)
N2A C4A 1.449(2)
N3A C6A 1.449(2)
C1A H1A 0.9500
C1A C2A 1.373(2)
C1A C6A 1.396(2)
C2A C3A 1.452(2)
C3A C4A 1.453(2)
C4A C5A 1.376(2)
C5A H5A 0.9500
C5A C6A 1.376(2)
O1B N3B 1.2231(17)
O2B N3B 1.2270(17)
O3B C5B 1.2451(18)
O4B N2B 1.225(2)
O5B N2B 1.2291(19)
O6B N1B 1.2295(19)
O7B N1B 1.2298(19)
N1B C2B 1.447(2)
N2B C4B 1.453(2)
N3B C6B 1.4567(18)
C1B H1B 0.9500
C1B C2B 1.391(2)
C1B C6B 1.371(2)
C2B C3B 1.380(2)
C3B H3B 0.9500
C3B C4B 1.371(2)
C4B C5B 1.452(2)
C5B C6B 1.451(2)
O1C N1C 1.2267(18)
O2C N1C 1.2206(19)
O3C C3C 1.2492(18)
O4C N2C 1.2238(18)
O5C N2C 1.235(2)
O6C N3C 1.2329(18)
O7C N3C 1.2273(19)
N1C C2C 1.4523(19)
N2C C4C 1.446(2)
N3C C6C 1.4474(19)
C1C H1C 0.9500
C1C C2C 1.377(2)
C1C C6C 1.387(2)
C2C C3C 1.448(2)
C3C C4C 1.450(2)
C4C C5C 1.375(2)
C5C H5C 0.9500
C5C C6C 1.372(2)
O1D N1D 1.201(2)
O2D N1D 1.229(2)
O3D C3D 1.2469(18)
O4D N2D 1.198(2)
O5D N2D 1.172(6)
O5DA N2D 1.284(6)
O6D N3D 1.2288(19)
O7D N3D 1.2276(19)
N1D C2D 1.457(2)
N2D C4D 1.451(2)
N3D C6D 1.452(2)
C1D H1D 0.9500
C1D C2D 1.372(2)
C1D C6D 1.395(2)
C2D C3D 1.450(2)
C3D C4D 1.456(2)
C4D C5D 1.378(2)
C5D H5D 0.9500
C5D C6D 1.374(2)
O1E N1E 1.2253(18)
O2E N1E 1.2249(18)
O3E C3E 1.2472(18)
O4E N2E 1.2234(19)
O5E N2E 1.233(2)
O6E N3E 1.228(2)
O7E N3E 1.232(2)
N1E C2E 1.4546(19)
N2E C4E 1.448(2)
N3E C6E 1.448(2)
C1E H1E 0.9500
C1E C2E 1.373(2)
C1E C6E 1.385(2)
C2E C3E 1.452(2)
C3E C4E 1.453(2)
C4E C5E 1.370(2)
C5E H5E 0.9500
C5E C6E 1.380(2)
N4A C7A 1.372(2)
N4A C8A 1.316(2)
N5A C8A 1.3485(19)
N5A C9A 1.374(2)
N5A C10A 1.4645(19)
N6A H6AA 0.85(2)
N6A H6AB 0.91(2)
N6A H6AC 0.95(2)
N6A C12A 1.485(2)
C7A H7A 0.9500
C7A C9A 1.359(2)
C8A H8A 0.9500
C9A H9A 0.9500
C10A H10A 0.9900
C10A H10B 0.9900
C10A C11A 1.525(2)
C11A H11A 0.9900
C11A H11B 0.9900
C11A C12A 1.521(2)
C12A H12A 0.9900
C12A H12B 0.9900
N4B C7B 1.367(2)
N4B C8B 1.316(2)
N5B C8B 1.348(2)
N5B C9B 1.371(2)
N5B C10B 1.462(2)
N6B H6BA 0.92(2)
N6B H6BB 0.89(2)
N6B H6BC 0.92(2)
N6B C12B 1.487(2)
C7B H7B 0.9500
C7B C9B 1.355(2)
C8B H8B 0.9500
C9B H9B 0.9500
C10B H10C 0.9900
C10B H10D 0.9900
C10B C11B 1.526(2)
C11B H11C 0.9900
C11B H11D 0.9900
C11B C12B 1.520(2)
C12B H12C 0.9900
C12B H12D 0.9900
N4C C7C 1.375(2)
N4C C9C 1.315(2)
N5C C8C 1.372(2)
N5C C9C 1.348(2)
N5C C10C 1.461(2)
N6C H6CA 0.85(2)
N6C H6CB 0.89(2)
N6C H6CC 0.92(2)
N6C C12C 1.484(2)
C7C H7C 0.9500
C7C C8C 1.356(2)
C8C H8C 0.9500
C9C H9C 0.9500
C10C H10E 0.9900
C10C H10F 0.9900
C10C C11C 1.525(2)
C11C H11E 0.9900
C11C H11F 0.9900
C11C C12C 1.520(2)
C12C H12E 0.9900
C12C H12F 0.9900
N4D C8D 1.315(2)
N4D C9D 1.373(2)
N5D C7D 1.373(2)
N5D C8D 1.3493(19)
N5D C10D 1.465(2)
N6D H6DA 0.89(2)
N6D H6DB 0.89(2)
N6D H6DC 0.89(2)
N6D C12D 1.482(2)
C7D H7D 0.9500
C7D C9D 1.353(2)
C8D H8D 0.9500
C9D H9D 0.9500
C10D H10G 0.9900
C10D H10H 0.9900
C10D C11D 1.524(2)
C11D H11G 0.9900
C11D H11H 0.9900
C11D C12D 1.517(2)
C12D H12G 0.9900
C12D H12H 0.9900
N4E C7E 1.369(2)
N4E C8E 1.317(2)
N5E C8E 1.347(2)
N5E C9E 1.372(2)
N5E C10E 1.464(2)
N6E H6EA 0.91(2)
N6E H6EB 0.87(2)
N6E H6EC 0.93(2)
N6E C12E 1.483(2)
C7E H7E 0.9500
C7E C9E 1.353(2)
C8E H8E 0.9500
C9E H9E 0.9500
C10E H10I 0.9900
C10E H10J 0.9900
C10E C11E 1.526(2)
C11E H11I 0.9900
C11E H11J 0.9900
C11E C12E 1.517(2)
C12E H12I 0.9900
C12E H12J 0.9900

loop_
_geom_hbond_atom_site_label_D
_geom_hbond_atom_site_label_H
_geom_hbond_atom_site_label_A
_geom_hbond_site_symmetry_A
_geom_hbond_distance_DH
_geom_hbond_distance_HA
_geom_hbond_distance_DA
_geom_hbond_angle_DHA
N6A H6AA O3E 1_655 0.85(2) 2.06(2) 2.8943(18) 167.5(18)
N6A H6AB O3D 4_666 0.91(2) 2.08(2) 2.8671(18) 143.1(16)
N6A H6AB O4D 4_666 0.91(2) 2.25(2) 2.961(2) 134.6(15)
N6A H6AC N4C . 0.95(2) 1.87(2) 2.8157(19) 172.5(18)
N6B H6BA O3B 3_665 0.92(2) 2.117(19) 2.8728(17) 138.5(15)
N6B H6BA O4B 3_665 0.92(2) 2.268(19) 3.006(2) 136.6(15)
N6B H6BB O3B . 0.89(2) 2.00(2) 2.8502(17) 161.0(19)
N6B H6BC N4A 2_655 0.92(2) 1.88(2) 2.7988(19) 173.4(17)
N6C H6CA O2C 3_766 0.85(2) 2.305(18) 2.8334(19) 120.9(15)
N6C H6CA O3C 3_766 0.85(2) 2.10(2) 2.8944(18) 155.4(17)
N6C H6CB O3A 3_666 0.89(2) 2.174(19) 2.9145(18) 140.2(16)
N6C H6CB O4A 3_666 0.89(2) 2.270(19) 2.986(2) 137.3(15)
N6C H6CC N4D 3_666 0.92(2) 1.91(2) 2.8179(19) 167.6(17)
N6D H6DA O2A 3_566 0.89(2) 2.361(19) 2.9631(19) 124.9(15)
N6D H6DA O3A 3_566 0.89(2) 2.06(2) 2.8340(17) 145.0(16)
N6D H6DB O3C 3_666 0.89(2) 2.16(2) 2.9171(17) 142.0(17)
N6D H6DB O4C 3_666 0.89(2) 2.27(2) 2.9323(19) 130.5(16)
N6D H6DC N4E . 0.89(2) 1.91(2) 2.7932(19) 174.0(17)
N6E H6EA O2D 4_566 0.91(2) 2.32(2) 2.973(2) 128.7(17)
N6E H6EA O3D 4_566 0.91(2) 2.06(2) 2.8527(18) 145.4(18)
N6E H6EB O3E . 0.87(2) 2.19(2) 2.9056(18) 139.6(17)
N6E H6EB O4E . 0.87(2) 2.33(2) 3.010(2) 135.3(16)
N6E H6EC N4B 4_566 0.93(2) 1.85(2) 2.7750(19) 174.0(19)
C8A H8A O2B 2_645 0.95 2.46 3.0887(19) 123.2
C9A H9A O5E . 0.95 2.43 3.243(2) 143.5
C12A H12B O7A 2_645 0.99 2.46 3.313(2) 144.7
C9B H9B O5B 1_655 0.95 2.37 3.224(2) 149.7
C12B H12D O7C 3_666 0.99 2.47 3.335(2) 145.2
C8C H8C O5C 3_666 0.95 2.33 3.194(2) 151.7
C9C H9C O2E 1_655 0.95 2.49 3.105(2) 122.5
C7D H7D O5A 3_666 0.95 2.35 3.233(2) 154.5
C11D H11H O6A 3_666 0.99 2.55 3.421(2) 147.1
C12D H12G O6B 3_566 0.99 2.43 3.238(2) 138.7
C9E H9E O5D 4_666 0.95 2.27 3.162(6) 155.5
C9E H9E O5DA 4_666 0.95 2.56 3.357(17) 141.3
C12E H12I O6E 4_566 0.99 2.34 3.186(2) 142.3

loop_
_geom_torsion_atom_site_label_1
_geom_torsion_atom_site_label_2
_geom_torsion_atom_site_label_3
_geom_torsion_atom_site_label_4
_geom_torsion
O1A N1A C2A C1A 35.4(2)
O1A N1A C2A C3A -143.82(17)
O2A N1A C2A C1A -144.20(17)
O2A N1A C2A C3A 36.5(2)
O3A C3A C4A N2A 7.5(2)
O3A C3A C4A C5A -172.60(15)
O4A N2A C4A C3A 26.1(2)
O4A N2A C4A C5A -153.79(16)
O5A N2A C4A C3A -154.60(17)
O5A N2A C4A C5A 25.5(2)
O6A N3A C6A C1A -179.68(14)
O6A N3A C6A C5A -1.3(2)
O7A N3A C6A C1A 0.9(2)
O7A N3A C6A C5A 179.23(15)
N1A C2A C3A O3A -4.7(2)
N1A C2A C3A C4A 174.90(14)
N2A C4A C5A C6A 174.32(14)
C1A C2A C3A O3A 176.05(16)
C1A C2A C3A C4A -4.3(2)
C2A C1A C6A N3A -177.65(14)
C2A C1A C6A C5A 4.0(2)
C2A C3A C4A N2A -172.17(14)
C2A C3A C4A C5A 7.7(2)
C3A C4A C5A C6A -5.6(2)
C4A C5A C6A N3A -179.10(14)
C4A C5A C6A C1A -0.8(2)
C6A C1A C2A N1A 179.61(14)
C6A C1A C2A C3A -1.2(2)
O1B N3B C6B C1B -33.8(2)
O1B N3B C6B C5B 145.57(15)
O2B N3B C6B C1B 143.09(15)
O2B N3B C6B C5B -37.5(2)
O3B C5B C6B N3B -9.6(2)
O3B C5B C6B C1B 169.72(15)
O4B N2B C4B C3B -150.42(15)
O4B N2B C4B C5B 29.8(2)
O5B N2B C4B C3B 28.9(2)
O5B N2B C4B C5B -150.98(15)
O6B N1B C2B C1B -175.70(14)
O6B N1B C2B C3B 1.8(2)
O7B N1B C2B C1B 4.4(2)
O7B N1B C2B C3B -178.12(14)
N1B C2B C3B C4B -176.94(14)
N2B C4B C5B O3B 10.0(2)
N2B C4B C5B C6B -174.48(14)
C1B C2B C3B C4B 0.5(2)
C2B C1B C6B N3B -177.07(13)
C2B C1B C6B C5B 3.6(2)
C2B C3B C4B N2B 176.73(14)
C2B C3B C4B C5B -3.5(2)
C3B C4B C5B O3B -169.83(15)
C3B C4B C5B C6B 5.7(2)
C4B C5B C6B N3B 174.87(13)
C4B C5B C6B C1B -5.8(2)
C6B C1B C2B N1B 176.85(13)
C6B C1B C2B C3B -0.6(2)
O1C N1C C2C C1C -35.9(2)
O1C N1C C2C C3C 145.17(15)
O2C N1C C2C C1C 142.27(16)
O2C N1C C2C C3C -36.7(2)
O3C C3C C4C N2C -0.5(2)
O3C C3C C4C C5C 175.73(15)
O4C N2C C4C C3C -36.2(2)
O4C N2C C4C C5C 147.29(15)
O5C N2C C4C C3C 143.12(16)
O5C N2C C4C C5C -33.4(2)
O6C N3C C6C C1C 174.06(14)
O6C N3C C6C C5C -5.9(2)
O7C N3C C6C C1C -7.1(2)
O7C N3C C6C C5C 172.89(15)
N1C C2C C3C O3C 0.4(2)
N1C C2C C3C C4C 179.80(13)
N2C C4C C5C C6C 179.99(14)
C1C C2C C3C O3C -178.42(15)
C1C C2C C3C C4C 1.0(2)
C2C C1C C6C N3C 178.18(14)
C2C C1C C6C C5C -1.8(2)
C2C C3C C4C N2C -179.86(14)
C2C C3C C4C C5C -3.7(2)
C3C C4C C5C C6C 3.7(2)
C4C C5C C6C N3C 179.33(14)
C4C C5C C6C C1C -0.7(2)
C6C C1C C2C N1C -177.26(14)
C6C C1C C2C C3C 1.6(2)
O1D N1D C2D C1D 34.2(2)
O1D N1D C2D C3D -145.42(19)
O2D N1D C2D C1D -142.63(16)
O2D N1D C2D C3D 37.8(2)
O3D C3D C4D N2D 4.8(2)
O3D C3D C4D C5D -176.62(16)
O4D N2D C4D C3D 5.9(3)
O4D N2D C4D C5D -172.77(19)
O5D N2D C4D C3D -158(2)
O5D N2D C4D C5D 24(2)
O5DA N2D C4D C3D 166.4(11)
O5DA N2D C4D C5D -12.3(11)
O6D N3D C6D C1D 179.42(15)
O6D N3D C6D C5D -0.9(2)
O7D N3D C6D C1D 0.3(2)
O7D N3D C6D C5D 179.93(15)
N1D C2D C3D O3D -0.7(2)
N1D C2D C3D C4D 178.26(14)
N2D C4D C5D C6D 174.80(15)
C1D C2D C3D O3D 179.78(16)
C1D C2D C3D C4D -1.3(2)
C2D C1D C6D N3D -176.99(14)
C2D C1D C6D C5D 3.4(2)
C2D C3D C4D N2D -174.13(14)
C2D C3D C4D C5D 4.4(2)
C3D C4D C5D C6D -3.8(2)
C4D C5D C6D N3D 179.98(14)
C4D C5D C6D C1D -0.4(2)
C6D C1D C2D N1D 178.02(14)
C6D C1D C2D C3D -2.4(3)
O1E N1E C2E C1E -33.6(2)
O1E N1E C2E C3E 145.62(16)
O2E N1E C2E C1E 143.49(15)
O2E N1E C2E C3E -37.3(2)
O3E C3E C4E N2E 5.2(2)
O3E C3E C4E C5E -171.92(15)
O4E N2E C4E C3E 34.7(2)
O4E N2E C4E C5E -147.92(16)
O5E N2E C4E C3E -144.93(16)
O5E N2E C4E C5E 32.4(2)
O6E N3E C6E C1E -172.73(14)
O6E N3E C6E C5E 6.7(2)
O7E N3E C6E C1E 8.1(2)
O7E N3E C6E C5E -172.40(15)
N1E C2E C3E O3E -8.5(2)
N1E C2E C3E C4E 176.08(13)
N2E C4E C5E C6E -179.10(14)
C1E C2E C3E O3E 170.70(15)
C1E C2E C3E C4E -4.8(2)
C2E C1E C6E N3E 177.47(14)
C2E C1E C6E C5E -2.0(2)
C2E C3E C4E N2E -179.32(14)
C2E C3E C4E C5E 3.6(2)
C3E C4E C5E C6E -1.9(2)
C4E C5E C6E N3E -178.58(14)
C4E C5E C6E C1E 0.9(2)
C6E C1E C2E N1E -176.60(14)
C6E C1E C2E C3E 4.2(2)
N4A C7A C9A N5A 0.25(19)
N5A C10A C11A C12A 75.73(17)
C7A N4A C8A N5A 0.13(19)
C8A N4A C7A C9A -0.24(19)
C8A N5A C9A C7A -0.17(18)
C8A N5A C10A C11A -99.79(18)
C9A N5A C8A N4A 0.02(19)
C9A N5A C10A C11A 81.85(19)
C10A N5A C8A N4A -178.60(14)
C10A N5A C9A C7A 178.46(15)
C10A C11A C12A N6A -169.81(13)
N4B C7B C9B N5B 0.42(19)
N5B C10B C11B C12B 77.05(17)
C7B N4B C8B N5B -0.2(2)
C8B N4B C7B C9B -0.1(2)
C8B N5B C9B C7B -0.53(18)
C8B N5B C10B C11B -96.84(19)
C9B N5B C8B N4B 0.48(19)
C9B N5B C10B C11B 82.11(19)
C10B N5B C8B N4B 179.59(15)
C10B N5B C9B C7B -179.66(14)
C10B C11B C12B N6B -167.69(13)
N4C C7C C8C N5C 0.2(2)
N5C C10C C11C C12C 74.86(18)
C7C N4C C9C N5C 0.14(19)
C8C N5C C9C N4C -0.01(19)
C8C N5C C10C C11C 79.6(2)
C9C N4C C7C C8C -0.2(2)
C9C N5C C8C C7C -0.12(19)
C9C N5C C10C C11C -101.93(19)
C10C N5C C8C C7C 178.57(15)
C10C N5C C9C N4C -178.70(15)
C10C C11C C12C N6C -166.96(13)
N5D C7D C9D N4D -0.43(19)
N5D C10D C11D C12D -70.02(18)
C7D N5D C8D N4D -0.51(19)
C7D N5D C10D C11D -77.33(19)
C8D N4D C9D C7D 0.13(19)
C8D N5D C7D C9D 0.56(18)
C8D N5D C10D C11D 99.47(18)
C9D N4D C8D N5D 0.24(19)
C10D N5D C7D C9D 177.90(15)
C10D N5D C8D N4D -177.83(14)
C10D C11D C12D N6D 162.89(13)
N4E C7E C9E N5E -0.4(2)
N5E C10E C11E C12E -73.02(18)
C7E N4E C8E N5E 0.1(2)
C8E N4E C7E C9E 0.2(2)
C8E N5E C9E C7E 0.41(19)
C8E N5E C10E C11E 95.96(19)
C9E N5E C8E N4E -0.3(2)
C9E N5E C10E C11E -80.7(2)
C10E N5E C8E N4E -177.52(15)
C10E N5E C9E C7E 177.67(15)
C10E C11E C12E N6E 165.79(14)
